data_7011862
loop_
_publ_author_name
'Udai P. Singh'
'Shalu Tyagi'
'Chokhe Lal Sharma'
'Helmut G\"orner'
'Thomas Weyherm\"uller'

_publ_section_title
;
 Synthesis, molecular structure and emission properties of
 benzoato-bridged lanthanide complexes with hydrotris(pyrazolyl)borate
;
_journal_issue 23
_journal_name_full 'J. Chem. Soc., Dalton Trans.'
_journal_page_first 4464
_journal_page_last 4470
_journal_paper_doi 10.1039/b205053f
_journal_year 2002
_chemical_formula_structural '[C72 H80 B8 N60 Tb4], 6 CH2Cl2'
_chemical_formula_sum 'C78 H92 B8 Cl12 N60 Tb4'
_chemical_formula_weight 3017.68
_chemical_name_systematic
; 
? 
;
_space_group_IT_number 14
_symmetry_cell_setting monoclinic
_symmetry_space_group_name_Hall '-P 2ybc'
_symmetry_space_group_name_H-M 'P 1 21/c 1'
_atom_sites_solution_hydrogens geom
_atom_sites_solution_primary direct
_atom_sites_solution_secondary difmap
_audit_creation_method SHELXL
_cell_angle_alpha 90.00
_cell_angle_beta 115.06(1)
_cell_angle_gamma 90.00
_cell_formula_units_Z 2
_cell_length_a 15.8429(4)
_cell_length_b 25.3237(8)
_cell_length_c 15.9930(8)
_cell_measurement_reflns_used 66556
_cell_measurement_temperature 100(2)
_cell_volume 5812.4(6)
_computing_cell_refinement 'DENZO, Nonius Collect'
_computing_data_collection 'DENZO, Nonius Collect'
_computing_data_reduction 'DENZO, Nonius Collect'
_computing_structure_refinement 'SHELXL-93 (Sheldrick, 1993)'
_computing_structure_solution 'SHELXS-86 (Sheldrick, 1990)'
_diffrn_ambient_temperature 100(2)
_diffrn_measurement_device 'Nonius Kappa-CCD'
_diffrn_measurement_method '\w, 382 images at 1 deg. and 180 sec.'
_diffrn_radiation_monochromator graphite
_diffrn_radiation_source 'fine-focus sealed tube'
_diffrn_radiation_type MoK\a
_diffrn_radiation_wavelength 0.71073
_diffrn_reflns_av_R_equivalents 0.0520
_diffrn_reflns_av_sigmaI/netI 0.0618
_diffrn_reflns_limit_h_max 24
_diffrn_reflns_limit_h_min -22
_diffrn_reflns_limit_k_max 38
_diffrn_reflns_limit_k_min -36
_diffrn_reflns_limit_l_max 24
_diffrn_reflns_limit_l_min -24
_diffrn_reflns_number 66556
_diffrn_reflns_theta_max 33.13
_diffrn_reflns_theta_min 2.56
_exptl_absorpt_coefficient_mu 2.750
_exptl_absorpt_correction_T_max 0.8391
_exptl_absorpt_correction_T_min 0.6332
_exptl_absorpt_correction_type 'Gaussian, face indexed'
_exptl_crystal_colour colorless
_exptl_crystal_density_diffrn 1.724
_exptl_crystal_description 'transparent block'
_exptl_crystal_F_000 2968
_exptl_crystal_size_max 0.12
_exptl_crystal_size_mid 0.09
_exptl_crystal_size_min 0.05
_refine_diff_density_max 1.004
_refine_diff_density_min -1.215
_refine_diff_density_rms 0.137
_refine_ls_extinction_method none
_refine_ls_goodness_of_fit_all 1.022
_refine_ls_goodness_of_fit_obs 1.062
_refine_ls_matrix_type full
_refine_ls_number_parameters 747
_refine_ls_number_reflns 22022
_refine_ls_number_restraints 6
_refine_ls_restrained_S_all 1.030
_refine_ls_restrained_S_obs 1.063
_refine_ls_R_factor_all 0.0551
_refine_ls_R_factor_obs 0.0343
_refine_ls_shift/esd_max -0.002
_refine_ls_shift/esd_mean 0.000
_refine_ls_structure_factor_coef Fsqd
_refine_ls_weighting_details 'w=1/[\s^2^(Fo^2^)+(0.0169P)^2^+4.0321P] where P=(Fo^2^+2Fc^2^)/3'
_refine_ls_weighting_scheme calc
_refine_ls_wR_factor_all 0.0733
_refine_ls_wR_factor_obs 0.0664
_reflns_number_observed 17192
_reflns_number_total 22112
_reflns_observed_criterion >2sigma(I)
_cod_data_source_file b205053f.txt
_cod_data_source_block 7
_cod_depositor_comments
;
The following automatic conversions were performed:
'_symmetry_cell_setting' value 'Monoclinic' changed to 'monoclinic'
according to '/home/saulius/struct/CIF-dictionaries/cif_core.dic'
dictionary named 'cif_core.dic' version 2.4.1 from 2010-06-29.

Automatic conversion script
Id: cif_fix_enum 1527 2010-12-29 10:47:43Z saulius 

The following automatic conversions were performed:

'_refine_ls_weighting_scheme' value 'calc
w=1/[\s^2^(Fo^2^)+(0.0169P)^2^+4.0321P] where P=(Fo^2^+2Fc^2^)/3' was
changed to 'calc'. New tag '_refine_ls_weighting_details' was
created. The value of the new tag was set to
'w=1/[\s^2^(Fo^2^)+(0.0169P)^2^+4.0321P] where P=(Fo^2^+2Fc^2^)/3'.

Automatic conversion script
Id: cif_fix_values 3143 2015-03-26 13:38:13Z robertas 
;
_cod_original_cell_volume 5812.4(4)
_cod_original_sg_symbol_H-M P2(1)/c
_cod_database_code 7011862

loop_
_symmetry_equiv_pos_as_xyz
'x, y, z'
'-x, y+1/2, -z+1/2'
'-x, -y, -z'
'x, -y-1/2, z-1/2'

loop_
_atom_site_aniso_label
_atom_site_aniso_U_11
_atom_site_aniso_U_22
_atom_site_aniso_U_33
_atom_site_aniso_U_23
_atom_site_aniso_U_13
_atom_site_aniso_U_12
Tb1 0.01329(5) 0.01122(5) 0.01107(5) 0.00026(4) 0.00446(4) 0.00031(4)
Tb2 0.01270(5) 0.01054(5) 0.01214(5) -0.00021(4) 0.00340(4) 0.00031(4)
N1 0.0160(9) 0.0168(10) 0.0144(9) -0.0026(8) 0.0056(8) 0.0007(8)
B1 0.0175(12) 0.0199(13) 0.0145(12) -0.0007(10) 0.0057(10) 0.0001(11)
N2 0.0186(9) 0.0157(9) 0.0159(9) -0.0021(8) 0.0066(8) -0.0002(8)
C3 0.0217(11) 0.0150(11) 0.0219(12) -0.0014(9) 0.0109(10) -0.0005(9)
C4 0.0210(12) 0.0172(12) 0.0290(13) -0.0077(10) 0.0136(11) -0.0035(10)
C5 0.0164(11) 0.0215(12) 0.0202(12) -0.0080(10) 0.0064(10) -0.0012(10)
N6 0.0172(9) 0.0199(10) 0.0143(9) -0.0005(8) 0.0081(8) 0.0011(8)
N7 0.0158(9) 0.0181(10) 0.0143(9) 0.0000(8) 0.0051(8) -0.0002(8)
C8 0.0168(11) 0.0232(13) 0.0218(12) -0.0006(10) 0.0081(10) -0.0007(10)
C9 0.0200(12) 0.0281(14) 0.0296(14) 0.0013(11) 0.0156(11) -0.0008(11)
C10 0.0240(12) 0.0254(13) 0.0203(12) 0.0017(10) 0.0148(10) 0.0010(10)
N11 0.0149(9) 0.0158(9) 0.0143(9) -0.0012(8) 0.0045(8) -0.0002(8)
N12 0.0165(9) 0.0163(9) 0.0130(9) 0.0001(8) 0.0063(8) 0.0012(8)
C13 0.0156(10) 0.0150(11) 0.0196(11) -0.0019(9) 0.0086(9) -0.0009(9)
C14 0.0181(11) 0.0133(11) 0.0238(12) 0.0026(10) 0.0041(10) 0.0027(9)
C15 0.0153(10) 0.0190(12) 0.0160(11) 0.0022(9) 0.0013(9) -0.0010(9)
B2 0.0235(13) 0.0178(13) 0.0194(13) 0.0037(11) 0.0125(11) 0.0011(11)
N21 0.0223(10) 0.0190(10) 0.0134(9) 0.0028(8) 0.0090(8) 0.0041(8)
N22 0.0194(10) 0.0175(10) 0.0140(9) 0.0019(8) 0.0054(8) 0.0015(8)
C23 0.0189(11) 0.0191(12) 0.0183(11) -0.0020(10) 0.0026(10) 0.0030(10)
C24 0.0295(13) 0.0265(14) 0.0148(11) -0.0028(10) 0.0051(10) 0.0091(11)
C25 0.0301(13) 0.0290(14) 0.0153(11) 0.0030(10) 0.0121(11) 0.0093(12)
N26 0.0190(9) 0.0169(10) 0.0183(10) 0.0007(8) 0.0110(8) 0.0009(8)
N27 0.0176(9) 0.0162(9) 0.0147(9) -0.0001(8) 0.0083(8) -0.0002(8)
C28 0.0201(11) 0.0180(12) 0.0168(11) -0.0037(9) 0.0069(10) -0.0027(10)
C29 0.0168(11) 0.0258(13) 0.0213(12) -0.0051(10) 0.0076(10) -0.0056(10)
C30 0.0226(12) 0.0207(12) 0.0273(13) -0.0051(10) 0.0163(11) -0.0052(10)
N31 0.0182(9) 0.0143(9) 0.0192(10) 0.0040(8) 0.0084(8) 0.0013(8)
N32 0.0181(9) 0.0157(9) 0.0179(10) 0.0019(8) 0.0090(8) 0.0014(8)
C33 0.0186(11) 0.0182(11) 0.0191(11) -0.0011(9) 0.0076(10) 0.0019(9)
C34 0.0198(11) 0.0164(11) 0.0236(12) 0.0003(10) 0.0053(10) 0.0027(10)
C35 0.0221(12) 0.0157(11) 0.0204(12) 0.0038(10) 0.0062(10) -0.0007(10)
B3 0.0200(12) 0.0113(12) 0.0198(13) -0.0012(10) 0.0073(11) 0.0004(10)
N41 0.0198(10) 0.0126(9) 0.0192(10) 0.0007(8) 0.0090(8) 0.0006(8)
N42 0.0179(9) 0.0132(9) 0.0189(10) 0.0003(8) 0.0063(8) 0.0011(8)
C43 0.0184(11) 0.0183(12) 0.0213(12) 0.0021(10) 0.0052(10) 0.0028(10)
C44 0.0226(12) 0.0199(12) 0.0258(13) 0.0078(10) 0.0098(11) 0.0068(10)
C45 0.0269(13) 0.0128(11) 0.0281(13) 0.0046(10) 0.0127(11) 0.0035(10)
N46 0.0178(9) 0.0126(9) 0.0161(9) -0.0021(8) 0.0059(8) -0.0005(8)
N47 0.0203(10) 0.0132(9) 0.0165(9) -0.0004(8) 0.0077(8) -0.0013(8)
C48 0.0186(11) 0.0196(12) 0.0156(11) -0.0024(9) 0.0063(9) -0.0009(9)
C49 0.0204(11) 0.0219(12) 0.0165(11) -0.0018(10) 0.0068(10) 0.0038(10)
C50 0.0175(11) 0.0165(11) 0.0204(11) -0.0052(9) 0.0065(10) 0.0014(9)
N51 0.0179(9) 0.0134(9) 0.0162(9) 0.0010(8) 0.0076(8) -0.0008(8)
N52 0.0172(9) 0.0117(9) 0.0181(9) 0.0001(8) 0.0067(8) 0.0002(7)
C53 0.0179(11) 0.0165(11) 0.0179(11) 0.0013(9) 0.0067(9) 0.0030(9)
C54 0.0155(11) 0.0243(13) 0.0214(12) 0.0031(10) 0.0085(10) 0.0012(10)
C55 0.0183(11) 0.0188(12) 0.0171(11) 0.0017(9) 0.0059(9) -0.0030(9)
B4 0.0130(11) 0.0185(13) 0.0158(12) 0.0010(10) 0.0046(10) -0.0007(10)
N61 0.0144(9) 0.0173(10) 0.0188(10) 0.0009(8) 0.0076(8) 0.0012(8)
N62 0.0159(9) 0.0147(9) 0.0192(10) -0.0017(8) 0.0061(8) -0.0001(8)
C63 0.0230(12) 0.0173(12) 0.0253(13) -0.0009(10) 0.0130(11) 0.0026(10)
C64 0.0250(13) 0.0203(12) 0.036(2) -0.0023(11) 0.0185(12) 0.0031(11)
C65 0.0189(11) 0.0209(12) 0.0322(14) 0.0012(11) 0.0132(11) 0.0020(10)
N66 0.0136(9) 0.0147(9) 0.0156(9) 0.0002(8) 0.0024(8) 0.0011(8)
N67 0.0148(9) 0.0165(9) 0.0135(9) 0.0004(8) 0.0037(8) -0.0008(8)
C68 0.0207(11) 0.0176(12) 0.0194(11) 0.0005(9) 0.0091(10) -0.0006(10)
C69 0.0253(12) 0.0203(12) 0.0146(11) 0.0003(9) 0.0059(10) -0.0001(10)
C70 0.0195(11) 0.0189(12) 0.0168(11) 0.0029(10) 0.0030(10) 0.0036(10)
N71 0.0156(9) 0.0166(10) 0.0153(9) -0.0018(8) 0.0055(8) -0.0021(8)
N72 0.0158(9) 0.0132(9) 0.0154(9) 0.0003(8) 0.0040(8) 0.0002(8)
C73 0.0222(12) 0.0150(11) 0.0160(11) 0.0015(9) 0.0070(10) 0.0041(9)
C74 0.0297(13) 0.0128(11) 0.0236(12) 0.0009(10) 0.0146(11) -0.0004(10)
C75 0.0225(12) 0.0159(11) 0.0232(12) -0.0030(10) 0.0119(10) -0.0055(10)
N80 0.0220(10) 0.0123(9) 0.0189(10) -0.0015(8) 0.0030(9) -0.0010(8)
N81 0.0166(9) 0.0162(9) 0.0140(9) -0.0040(8) 0.0058(8) -0.0029(8)
N82 0.0198(10) 0.0132(9) 0.0209(10) -0.0014(8) 0.0087(9) 0.0015(8)
N90 0.0159(9) 0.0231(11) 0.0163(10) 0.0018(8) 0.0027(8) 0.0003(8)
N91 0.0192(9) 0.0114(9) 0.0172(9) 0.0007(8) 0.0078(8) 0.0003(8)
N92 0.0223(10) 0.0166(10) 0.0179(10) 0.0005(8) -0.0013(9) 0.0003(8)
Cl1 0.108(3) 0.0331(12) 0.0457(11) -0.0025(9) 0.0254(13) -0.0203(13)
Cl2 0.0625(13) 0.0487(13) 0.0363(12) 0.0162(10) 0.0240(11) 0.0133(12)
Cl1X 0.205(8) 0.038(2) 0.044(2) 0.0037(13) 0.040(3) -0.015(3)
Cl2X 0.189(7) 0.165(8) 0.174(6) 0.130(6) 0.160(6) 0.140(6)
C90 0.075(3) 0.057(3) 0.035(2) -0.002(2) 0.015(2) 0.026(2)
Cl3 0.0575(5) 0.0399(5) 0.0357(4) 0.0000(4) 0.0165(4) 0.0003(4)
Cl4 0.0402(4) 0.0416(4) 0.0345(4) 0.0036(3) 0.0199(3) 0.0036(3)
C100 0.047(2) 0.0274(15) 0.033(2) -0.0026(13) 0.0208(14) 0.0107(14)
Cl5 0.0373(4) 0.0290(4) 0.0337(4) 0.0000(3) 0.0171(3) 0.0016(3)
Cl6 0.0370(4) 0.0315(4) 0.0315(4) 0.0010(3) 0.0194(3) 0.0073(3)

loop_
_atom_site_label
_atom_site_type_symbol
_atom_site_fract_x
_atom_site_fract_y
_atom_site_fract_z
_atom_site_U_iso_or_equiv
_atom_site_thermal_displace_type
_atom_site_occupancy
_atom_site_calc_flag
_atom_site_refinement_flags
_atom_site_disorder_group
Tb1 Tb 0.348954(7) 0.404568(4) 0.285231(7) 0.01210(3) Uani 1 d . .
Tb2 Tb 0.263285(7) 0.650757(4) 0.343659(7) 0.01244(3) Uani 1 d . .
N1 N 0.24764(13) 0.34235(8) 0.07050(13) 0.0160(4) Uani 1 d . .
B1 B 0.2680(2) 0.39475(11) 0.0340(2) 0.0177(5) Uani 1 d . .
H1 H 0.2460(2) 0.39250(11) -0.0344(2) 0.021 Uiso 1 calc R .
N2 N 0.27655(14) 0.33368(8) 0.16268(14) 0.0170(4) Uani 1 d . .
C3 C 0.2408(2) 0.28657(10) 0.1695(2) 0.0189(5) Uani 1 d . .
H3 H 0.2492(2) 0.27038(10) 0.2261(2) 0.023 Uiso 1 calc R .
C4 C 0.1901(2) 0.26472(10) 0.0829(2) 0.0214(5) Uani 1 d . .
H4 H 0.1585(2) 0.23177(10) 0.0688(2) 0.026 Uiso 1 calc R .
C5 C 0.1957(2) 0.30130(10) 0.0222(2) 0.0198(5) Uani 1 d . .
H5 H 0.1677(2) 0.29820(10) -0.0432(2) 0.024 Uiso 1 calc R .
N6 N 0.37322(14) 0.40633(8) 0.07956(14) 0.0166(4) Uani 1 d . .
N7 N 0.42160(14) 0.41258(8) 0.17285(14) 0.0165(4) Uani 1 d . .
C8 C 0.5085(2) 0.42553(10) 0.1866(2) 0.0206(5) Uani 1 d . .
H8 H 0.5580(2) 0.43193(10) 0.2454(2) 0.025 Uiso 1 calc R .
C9 C 0.5166(2) 0.42839(11) 0.1035(2) 0.0241(5) Uani 1 d . .
H9 H 0.5705(2) 0.43718(11) 0.0946(2) 0.029 Uiso 1 calc R .
C10 C 0.4295(2) 0.41569(10) 0.0372(2) 0.0214(5) Uani 1 d . .
H10 H 0.4119(2) 0.41384(10) -0.0274(2) 0.026 Uiso 1 calc R .
N11 N 0.21602(13) 0.43988(8) 0.05761(13) 0.0156(4) Uani 1 d . .
N12 N 0.23459(13) 0.45221(8) 0.14665(13) 0.0152(4) Uani 1 d . .
C13 C 0.1795(2) 0.49337(9) 0.1424(2) 0.0163(4) Uani 1 d . .
H13 H 0.1779(2) 0.51043(9) 0.1947(2) 0.020 Uiso 1 calc R .
C14 C 0.1249(2) 0.50768(10) 0.0512(2) 0.0201(5) Uani 1 d . .
H14 H 0.0799(2) 0.53515(10) 0.0293(2) 0.024 Uiso 1 calc R .
C15 C 0.1508(2) 0.47297(10) -0.0002(2) 0.0186(5) Uani 1 d . .
H15 H 0.1266(2) 0.47248(10) -0.0657(2) 0.022 Uiso 1 calc R .
B2 B 0.2669(2) 0.33492(11) 0.4342(2) 0.0191(5) Uani 1 d . .
H2 H 0.2452(2) 0.31514(11) 0.4757(2) 0.023 Uiso 1 calc R .
N21 N 0.32092(14) 0.38419(8) 0.48456(13) 0.0178(4) Uani 1 d . .
N22 N 0.35802(14) 0.41902(8) 0.44390(14) 0.0175(4) Uani 1 d . .
C23 C 0.4009(2) 0.45626(10) 0.5075(2) 0.0206(5) Uani 1 d . .
H23 H 0.4332(2) 0.48567(10) 0.4984(2) 0.025 Uiso 1 calc R .
C24 C 0.3915(2) 0.44602(11) 0.5888(2) 0.0251(6) Uani 1 d . .
H24 H 0.4149(2) 0.46633(11) 0.6439(2) 0.030 Uiso 1 calc R .
C25 C 0.3411(2) 0.40008(11) 0.5714(2) 0.0239(5) Uani 1 d . .
H25 H 0.3232(2) 0.38233(11) 0.6137(2) 0.029 Uiso 1 calc R .
N26 N 0.18185(14) 0.35183(8) 0.34639(14) 0.0170(4) Uani 1 d . .
N27 N 0.19076(14) 0.38082(8) 0.27833(13) 0.0157(4) Uani 1 d . .
C28 C 0.1040(2) 0.38603(10) 0.2119(2) 0.0186(5) Uani 1 d . .
H28 H 0.0886(2) 0.40436(10) 0.1555(2) 0.022 Uiso 1 calc R .
C29 C 0.0395(2) 0.36123(10) 0.2362(2) 0.0215(5) Uani 1 d . .
H29 H -0.0261(2) 0.35939(10) 0.2016(2) 0.026 Uiso 1 calc R .
C30 C 0.0921(2) 0.33985(10) 0.3219(2) 0.0216(5) Uani 1 d . .
H30 H 0.0686(2) 0.31992(10) 0.3577(2) 0.026 Uiso 1 calc R .
N31 N 0.33069(14) 0.29900(8) 0.40822(14) 0.0171(4) Uani 1 d . .
N32 N 0.38204(14) 0.31902(8) 0.36539(14) 0.0168(4) Uani 1 d . .
C33 C 0.4333(2) 0.27903(10) 0.3575(2) 0.0188(5) Uani 1 d . .
H33 H 0.4767(2) 0.28178(10) 0.3311(2) 0.023 Uiso 1 calc R .
C34 C 0.4141(2) 0.23267(10) 0.3934(2) 0.0213(5) Uani 1 d . .
H34 H 0.4401(2) 0.19863(10) 0.3953(2) 0.026 Uiso 1 calc R .
C35 C 0.3496(2) 0.24705(10) 0.4253(2) 0.0204(5) Uani 1 d . .
H35 H 0.3226(2) 0.22427(10) 0.4545(2) 0.024 Uiso 1 calc R .
B3 B 0.3589(2) 0.78349(11) 0.4010(2) 0.0174(5) Uani 1 d . .
H3A H 0.3865(2) 0.81955(11) 0.4186(2) 0.021 Uiso 1 calc R .
N41 N 0.26479(14) 0.78727(8) 0.31499(14) 0.0170(4) Uani 1 d . .
N42 N 0.21642(14) 0.74290(8) 0.27389(14) 0.0172(4) Uani 1 d . .
C43 C 0.1398(2) 0.75982(10) 0.2015(2) 0.0204(5) Uani 1 d . .
H43 H 0.0924(2) 0.73744(10) 0.1602(2) 0.025 Uiso 1 calc R .
C44 C 0.1396(2) 0.81453(10) 0.1954(2) 0.0229(5) Uani 1 d . .
H44 H 0.0937(2) 0.83620(10) 0.1506(2) 0.027 Uiso 1 calc R .
C45 C 0.2201(2) 0.83059(10) 0.2684(2) 0.0222(5) Uani 1 d . .
H45 H 0.2406(2) 0.86603(10) 0.2832(2) 0.027 Uiso 1 calc R .
N46 N 0.34345(14) 0.75916(8) 0.48188(14) 0.0159(4) Uani 1 d . .
N47 N 0.31294(14) 0.70836(8) 0.47956(14) 0.0167(4) Uani 1 d . .
C48 C 0.3079(2) 0.70056(10) 0.5602(2) 0.0182(5) Uani 1 d . .
H48 H 0.2891(2) 0.66840(10) 0.5779(2) 0.022 Uiso 1 calc R .
C49 C 0.3336(2) 0.74567(10) 0.6145(2) 0.0199(5) Uani 1 d . .
H49 H 0.3353(2) 0.75062(10) 0.6740(2) 0.024 Uiso 1 calc R .
C50 C 0.3563(2) 0.78169(10) 0.5627(2) 0.0187(5) Uani 1 d . .
H50 H 0.3774(2) 0.81673(10) 0.5810(2) 0.022 Uiso 1 calc R .
N51 N 0.42406(13) 0.74860(8) 0.37504(13) 0.0157(4) Uani 1 d . .
N52 N 0.40584(13) 0.69643(8) 0.35177(14) 0.0159(4) Uani 1 d . .
C53 C 0.4737(2) 0.68039(10) 0.3286(2) 0.0177(5) Uani 1 d . .
H53 H 0.4793(2) 0.64551(10) 0.3097(2) 0.021 Uiso 1 calc R .
C54 C 0.5349(2) 0.72149(10) 0.3359(2) 0.0202(5) Uani 1 d . .
H54 H 0.5885(2) 0.72031(10) 0.3236(2) 0.024 Uiso 1 calc R .
C55 C 0.5005(2) 0.76416(10) 0.3649(2) 0.0186(5) Uani 1 d . .
H55 H 0.5263(2) 0.79872(10) 0.3759(2) 0.022 Uiso 1 calc R .
B4 B 0.0191(2) 0.61285(11) 0.2195(2) 0.0163(5) Uani 1 d . .
H4A H -0.0479(2) 0.60282(11) 0.1850(2) 0.020 Uiso 1 calc R .
N61 N 0.02726(13) 0.65952(8) 0.28451(14) 0.0166(4) Uani 1 d . .
N62 N 0.11126(14) 0.67772(8) 0.34785(14) 0.0170(4) Uani 1 d . .
C63 C 0.0914(2) 0.71907(10) 0.3888(2) 0.0210(5) Uani 1 d . .
H63 H 0.1369(2) 0.73978(10) 0.4361(2) 0.025 Uiso 1 calc R .
C64 C -0.0039(2) 0.72772(11) 0.3534(2) 0.0253(6) Uani 1 d . .
H64 H -0.0357(2) 0.75421(11) 0.3711(2) 0.030 Uiso 1 calc R .
C65 C -0.0422(2) 0.68929(10) 0.2870(2) 0.0232(5) Uani 1 d . .
H65 H -0.1068(2) 0.68454(10) 0.2493(2) 0.028 Uiso 1 calc R .
N66 N 0.05953(13) 0.62848(8) 0.15014(13) 0.0159(4) Uani 1 d . .
N67 N 0.15279(13) 0.63812(8) 0.17973(13) 0.0158(4) Uani 1 d . .
C68 C 0.1655(2) 0.64960(9) 0.1050(2) 0.0190(5) Uani 1 d . .
H68 H 0.2242(2) 0.65754(9) 0.1052(2) 0.023 Uiso 1 calc R .
C69 C 0.0814(2) 0.64847(10) 0.0261(2) 0.0210(5) Uani 1 d . .
H69 H 0.0712(2) 0.65564(10) -0.0358(2) 0.025 Uiso 1 calc R .
C70 C 0.0164(2) 0.63461(10) 0.0582(2) 0.0200(5) Uani 1 d . .
H70 H -0.0484(2) 0.63012(10) 0.0213(2) 0.024 Uiso 1 calc R .
N71 N 0.07376(13) 0.56588(8) 0.27776(13) 0.0162(4) Uani 1 d . .
N72 N 0.16664(13) 0.56969(8) 0.33617(13) 0.0157(4) Uani 1 d . .
C73 C 0.1903(2) 0.52324(9) 0.3798(2) 0.0181(5) Uani 1 d . .
H73 H 0.2511(2) 0.51465(9) 0.4245(2) 0.022 Uiso 1 calc R .
C74 C 0.1140(2) 0.48898(10) 0.3508(2) 0.0209(5) Uani 1 d . .
H74 H 0.1123(2) 0.45393(10) 0.3712(2) 0.025 Uiso 1 calc R .
C75 C 0.0421(2) 0.51741(10) 0.2862(2) 0.0197(5) Uani 1 d . .
H75 H -0.0198(2) 0.50506(10) 0.2529(2) 0.024 Uiso 1 calc R .
N80 N 0.38186(15) 0.49781(8) 0.31574(14) 0.0197(4) Uani 1 d . .
N81 N 0.35863(13) 0.54184(8) 0.29888(13) 0.0158(4) Uani 1 d . .
N82 N 0.33614(14) 0.58622(8) 0.28065(14) 0.0179(4) Uani 1 d . .
N90 N 0.51615(14) 0.40337(8) 0.37731(14) 0.0199(4) Uani 1 d . .
N91 N 0.42305(14) 0.59796(8) 0.54841(14) 0.0159(4) Uani 1 d . .
N92 N 0.36067(15) 0.59791(8) 0.47478(15) 0.0223(5) Uani 1 d . .
C80 C 0.0580(5) 0.9180(3) -0.0103(4) 0.0480(13) Uiso 0.575(11) d PD 1
H80A H 0.0433(5) 0.9446(3) -0.0598(4) 0.058 Uiso 0.575(11) calc PR 1
H80B H 0.0925(5) 0.8887(3) -0.0227(4) 0.058 Uiso 0.575(11) calc PR 1
Cl1 Cl 0.1281(3) 0.94706(13) 0.0976(2) 0.0649(11) Uani 0.575(11) d PD 1
Cl2 Cl -0.0450(2) 0.89395(11) -0.0104(2) 0.0481(8) Uani 0.575(11) d PD 1
C80X C 0.0879(7) 0.9112(4) 0.0016(6) 0.0480(13) Uiso 0.425(11) d PD 2
H80C H 0.1003(7) 0.8734(4) -0.0045(6) 0.058 Uiso 0.425(11) calc PR 2
H80D H 0.0828(7) 0.9295(4) -0.0550(6) 0.058 Uiso 0.425(11) calc PR 2
Cl1X Cl 0.1822(9) 0.9374(2) 0.0957(3) 0.100(3) Uani 0.425(11) d PD 2
Cl2X Cl -0.0198(8) 0.9165(6) 0.0088(8) 0.148(4) Uani 0.425(11) d PD 2
C90 C 0.7813(3) 0.5650(2) 0.2759(3) 0.0586(11) Uani 1 d . .
H90A H 0.8492(3) 0.5719(2) 0.3029(3) 0.070 Uiso 1 calc R .
H90B H 0.7654(3) 0.5521(2) 0.3259(3) 0.070 Uiso 1 calc R .
Cl3 Cl 0.75418(7) 0.51559(3) 0.19078(6) 0.0454(2) Uani 1 d . .
Cl4 Cl 0.72106(6) 0.62450(3) 0.23153(5) 0.0374(2) Uani 1 d . .
C100 C 0.3606(2) 0.95119(12) 0.5858(2) 0.0346(7) Uani 1 d . .
H10A H 0.3680(2) 0.98899(12) 0.5746(2) 0.041 Uiso 1 calc R .
H10B H 0.3290(2) 0.94903(12) 0.6274(2) 0.041 Uiso 1 calc R .
Cl5 Cl 0.47176(5) 0.92155(3) 0.63997(5) 0.0326(2) Uani 1 d . .
Cl6 Cl 0.29047(5) 0.92029(3) 0.47975(5) 0.0317(2) Uani 1 d . .

loop_
_atom_type_symbol
_atom_type_description
_atom_type_scat_dispersion_real
_atom_type_scat_dispersion_imag
_atom_type_scat_source
C C 0.0033 0.0016 'International Tables Vol C Tables 4.2.6.8 and 6.1.1.4'
H H 0.0000 0.0000 'International Tables Vol C Tables 4.2.6.8 and 6.1.1.4'
B B 0.0013 0.0007 'International Tables Vol C Tables 4.2.6.8 and 6.1.1.4'
N N 0.0061 0.0033 'International Tables Vol C Tables 4.2.6.8 and 6.1.1.4'
Tb Tb -0.1723 4.1537 'International Tables Vol C Tables 4.2.6.8 and 6.1.1.4'
Cl Cl 0.1484 0.1585 'International Tables Vol C Tables 4.2.6.8 and 6.1.1.4'

loop_
_geom_angle_atom_site_label_1
_geom_angle_atom_site_label_2
_geom_angle_atom_site_label_3
_geom_angle
_geom_angle_site_symmetry_1
_geom_angle_site_symmetry_3
_geom_angle_publ_flag
N80 Tb1 N90 78.66(7) . . ?
N80 Tb1 N32 140.69(7) . . ?
N90 Tb1 N32 74.66(7) . . ?
N80 Tb1 N12 73.83(7) . . ?
N90 Tb1 N12 137.69(7) . . ?
N32 Tb1 N12 143.34(7) . . ?
N80 Tb1 N22 74.85(7) . . ?
N90 Tb1 N22 78.91(7) . . ?
N32 Tb1 N22 72.10(7) . . ?
N12 Tb1 N22 122.43(6) . . ?
N80 Tb1 N7 86.61(7) . . ?
N90 Tb1 N7 73.90(7) . . ?
N32 Tb1 N7 112.46(7) . . ?
N12 Tb1 N7 72.98(6) . . ?
N22 Tb1 N7 149.61(7) . . ?
N80 Tb1 N27 111.38(7) . . ?
N90 Tb1 N27 146.02(7) . . ?
N32 Tb1 N27 78.59(6) . . ?
N12 Tb1 N27 75.16(6) . . ?
N22 Tb1 N27 73.16(6) . . ?
N7 Tb1 N27 136.91(6) . . ?
N80 Tb1 N2 146.20(7) . . ?
N90 Tb1 N2 118.62(7) . . ?
N32 Tb1 N2 72.96(7) . . ?
N12 Tb1 N2 74.73(6) . . ?
N22 Tb1 N2 134.15(7) . . ?
N7 Tb1 N2 72.57(7) . . ?
N27 Tb1 N2 71.59(6) . . ?
N92 Tb2 N82 75.43(7) . . ?
N92 Tb2 N47 73.32(7) . . ?
N82 Tb2 N47 136.93(7) . . ?
N92 Tb2 N67 138.75(7) . . ?
N82 Tb2 N67 73.96(7) . . ?
N47 Tb2 N67 146.18(7) . . ?
N92 Tb2 N52 88.88(7) . . ?
N82 Tb2 N52 75.91(7) . . ?
N47 Tb2 N52 74.60(7) . . ?
N67 Tb2 N52 109.47(7) . . ?
N92 Tb2 N62 113.06(7) . . ?
N82 Tb2 N62 144.09(7) . . ?
N47 Tb2 N62 76.58(7) . . ?
N67 Tb2 N62 79.01(7) . . ?
N52 Tb2 N62 136.47(6) . . ?
N92 Tb2 N72 75.11(7) . . ?
N82 Tb2 N72 79.67(7) . . ?
N47 Tb2 N72 118.96(7) . . ?
N67 Tb2 N72 72.76(6) . . ?
N52 Tb2 N72 153.52(6) . . ?
N62 Tb2 N72 69.94(6) . . ?
N92 Tb2 N42 147.72(7) . . ?
N82 Tb2 N42 121.97(7) . . ?
N47 Tb2 N42 76.64(6) . . ?
N67 Tb2 N42 73.26(6) . . ?
N52 Tb2 N42 71.84(6) . . ?
N62 Tb2 N42 70.24(6) . . ?
N72 Tb2 N42 131.37(6) . . ?
C5 N1 N2 109.9(2) . . ?
C5 N1 B1 128.6(2) . . ?
N2 N1 B1 121.4(2) . . ?
N1 B1 N6 110.2(2) . . ?
N1 B1 N11 109.0(2) . . ?
N6 B1 N11 109.0(2) . . ?
C3 N2 N1 105.7(2) . . ?
C3 N2 Tb1 129.2(2) . . ?
N1 N2 Tb1 123.68(15) . . ?
N2 C3 C4 111.0(2) . . ?
C5 C4 C3 104.7(2) . . ?
N1 C5 C4 108.8(2) . . ?
C10 N6 N7 110.1(2) . . ?
C10 N6 B1 127.5(2) . . ?
N7 N6 B1 122.2(2) . . ?
C8 N7 N6 105.6(2) . . ?
C8 N7 Tb1 130.6(2) . . ?
N6 N7 Tb1 123.69(14) . . ?
N7 C8 C9 111.2(2) . . ?
C10 C9 C8 104.8(2) . . ?
N6 C10 C9 108.3(2) . . ?
C15 N11 N12 109.8(2) . . ?
C15 N11 B1 128.7(2) . . ?
N12 N11 B1 121.5(2) . . ?
C13 N12 N11 106.1(2) . . ?
C13 N12 Tb1 129.1(2) . . ?
N11 N12 Tb1 124.78(14) . . ?
N12 C13 C14 110.9(2) . . ?
C15 C14 C13 104.4(2) . . ?
N11 C15 C14 108.8(2) . . ?
N21 B2 N26 109.3(2) . . ?
N21 B2 N31 109.7(2) . . ?
N26 B2 N31 109.8(2) . . ?
C25 N21 N22 109.6(2) . . ?
C25 N21 B2 128.3(2) . . ?
N22 N21 B2 122.1(2) . . ?
C23 N22 N21 105.9(2) . . ?
C23 N22 Tb1 131.6(2) . . ?
N21 N22 Tb1 122.36(14) . . ?
N22 C23 C24 110.9(2) . . ?
C25 C24 C23 104.6(2) . . ?
N21 C25 C24 109.0(2) . . ?
C30 N26 N27 110.1(2) . . ?
C30 N26 B2 127.9(2) . . ?
N27 N26 B2 122.0(2) . . ?
C28 N27 N26 105.4(2) . . ?
C28 N27 Tb1 132.4(2) . . ?
N26 N27 Tb1 121.72(14) . . ?
N27 C28 C29 111.3(2) . . ?
C30 C29 C28 104.5(2) . . ?
N26 C30 C29 108.7(2) . . ?
C35 N31 N32 109.6(2) . . ?
C35 N31 B2 129.3(2) . . ?
N32 N31 B2 121.0(2) . . ?
C33 N32 N31 106.3(2) . . ?
C33 N32 Tb1 128.5(2) . . ?
N31 N32 Tb1 123.28(14) . . ?
N32 C33 C34 110.6(2) . . ?
C35 C34 C33 104.8(2) . . ?
N31 C35 C34 108.6(2) . . ?
N46 B3 N51 111.0(2) . . ?
N46 B3 N41 109.6(2) . . ?
N51 B3 N41 107.4(2) . . ?
C45 N41 N42 110.4(2) . . ?
C45 N41 B3 128.8(2) . . ?
N42 N41 B3 120.8(2) . . ?
C43 N42 N41 105.7(2) . . ?
C43 N42 Tb2 131.0(2) . . ?
N41 N42 Tb2 122.83(14) . . ?
N42 C43 C44 110.7(2) . . ?
C45 C44 C43 105.2(2) . . ?
N41 C45 C44 108.1(2) . . ?
C50 N46 N47 109.4(2) . . ?
C50 N46 B3 128.5(2) . . ?
N47 N46 B3 122.2(2) . . ?
C48 N47 N46 106.1(2) . . ?
C48 N47 Tb2 129.6(2) . . ?
N46 N47 Tb2 124.02(14) . . ?
N47 C48 C49 111.0(2) . . ?
C50 C49 C48 104.6(2) . . ?
N46 C50 C49 108.9(2) . . ?
C55 N51 N52 110.3(2) . . ?
C55 N51 B3 127.1(2) . . ?
N52 N51 B3 122.5(2) . . ?
C53 N52 N51 105.4(2) . . ?
C53 N52 Tb2 131.3(2) . . ?
N51 N52 Tb2 122.95(14) . . ?
N52 C53 C54 111.2(2) . . ?
C55 C54 C53 104.7(2) . . ?
N51 C55 C54 108.4(2) . . ?
N71 B4 N61 108.7(2) . . ?
N71 B4 N66 109.6(2) . . ?
N61 B4 N66 110.2(2) . . ?
C65 N61 N62 109.9(2) . . ?
C65 N61 B4 127.7(2) . . ?
N62 N61 B4 122.3(2) . . ?
C63 N62 N61 105.6(2) . . ?
C63 N62 Tb2 130.2(2) . . ?
N61 N62 Tb2 121.89(14) . . ?
N62 C63 C64 111.3(2) . . ?
C65 C64 C63 104.5(2) . . ?
N61 C65 C64 108.6(2) . . ?
C70 N66 N67 109.4(2) . . ?
C70 N66 B4 129.9(2) . . ?
N67 N66 B4 120.7(2) . . ?
C68 N67 N66 106.4(2) . . ?
C68 N67 Tb2 128.0(2) . . ?
N66 N67 Tb2 124.31(15) . . ?
N67 C68 C69 111.0(2) . . ?
C70 C69 C68 104.3(2) . . ?
N66 C70 C69 108.9(2) . . ?
C75 N71 N72 109.3(2) . . ?
C75 N71 B4 128.8(2) . . ?
N72 N71 B4 121.7(2) . . ?
C73 N72 N71 106.0(2) . . ?
C73 N72 Tb2 131.1(2) . . ?
N71 N72 Tb2 122.78(14) . . ?
N72 C73 C74 111.2(2) . . ?
C75 C74 C73 104.4(2) . . ?
N71 C75 C74 109.0(2) . . ?
N81 N80 Tb1 149.7(2) . . ?
N80 N81 N82 178.6(2) . . ?
N81 N82 Tb2 132.9(2) . . ?
N91 N90 Tb1 146.5(2) 3_666 . ?
N90 N91 N92 177.7(3) 3_666 . ?
N91 N92 Tb2 145.9(2) . . ?
Cl2 C80 Cl1 110.3(4) . . ?
Cl1X C80X Cl2X 114.5(6) . . ?
Cl3 C90 Cl4 112.5(2) . . ?
Cl5 C100 Cl6 111.9(2) . . ?

loop_
_geom_bond_atom_site_label_1
_geom_bond_atom_site_label_2
_geom_bond_distance
_geom_bond_site_symmetry_2
_geom_bond_publ_flag
Tb1 N80 2.423(2) . ?
Tb1 N90 2.425(2) . ?
Tb1 N32 2.458(2) . ?
Tb1 N12 2.500(2) . ?
Tb1 N22 2.507(2) . ?
Tb1 N7 2.520(2) . ?
Tb1 N27 2.534(2) . ?
Tb1 N2 2.545(2) . ?
Tb2 N92 2.414(2) . ?
Tb2 N82 2.450(2) . ?
Tb2 N47 2.454(2) . ?
Tb2 N67 2.480(2) . ?
Tb2 N52 2.492(2) . ?
Tb2 N62 2.531(2) . ?
Tb2 N72 2.533(2) . ?
Tb2 N42 2.557(2) . ?
N1 C5 1.347(3) . ?
N1 N2 1.364(3) . ?
N1 B1 1.538(3) . ?
B1 N6 1.538(3) . ?
B1 N11 1.546(3) . ?
N2 C3 1.345(3) . ?
C3 C4 1.388(3) . ?
C4 C5 1.372(4) . ?
N6 C10 1.350(3) . ?
N6 N7 1.367(3) . ?
N7 C8 1.339(3) . ?
C8 C9 1.390(4) . ?
C9 C10 1.376(4) . ?
N11 C15 1.348(3) . ?
N11 N12 1.363(3) . ?
N12 C13 1.343(3) . ?
C13 C14 1.393(3) . ?
C14 C15 1.379(4) . ?
B2 N21 1.535(4) . ?
B2 N26 1.539(3) . ?
B2 N31 1.542(3) . ?
N21 C25 1.348(3) . ?
N21 N22 1.368(3) . ?
N22 C23 1.342(3) . ?
C23 C24 1.393(4) . ?
C24 C25 1.372(4) . ?
N26 C30 1.340(3) . ?
N26 N27 1.369(3) . ?
N27 C28 1.341(3) . ?
C28 C29 1.387(3) . ?
C29 C30 1.378(4) . ?
N31 C35 1.351(3) . ?
N31 N32 1.364(3) . ?
N32 C33 1.337(3) . ?
C33 C34 1.396(3) . ?
C34 C35 1.371(4) . ?
B3 N46 1.542(3) . ?
B3 N51 1.544(3) . ?
B3 N41 1.545(3) . ?
N41 C45 1.346(3) . ?
N41 N42 1.362(3) . ?
N42 C43 1.344(3) . ?
C43 C44 1.389(4) . ?
C44 C45 1.376(4) . ?
N46 C50 1.348(3) . ?
N46 N47 1.369(3) . ?
N47 C48 1.341(3) . ?
C48 C49 1.387(3) . ?
C49 C50 1.377(4) . ?
N51 C55 1.347(3) . ?
N51 N52 1.370(3) . ?
N52 C53 1.339(3) . ?
C53 C54 1.393(3) . ?
C54 C55 1.376(4) . ?
B4 N71 1.533(3) . ?
B4 N61 1.543(3) . ?
B4 N66 1.549(3) . ?
N61 C65 1.349(3) . ?
N61 N62 1.367(3) . ?
N62 C63 1.341(3) . ?
C63 C64 1.388(4) . ?
C64 C65 1.377(4) . ?
N66 C70 1.342(3) . ?
N66 N67 1.369(3) . ?
N67 C68 1.326(3) . ?
C68 C69 1.395(3) . ?
C69 C70 1.376(4) . ?
N71 C75 1.354(3) . ?
N71 N72 1.372(3) . ?
N72 C73 1.337(3) . ?
C73 C74 1.398(3) . ?
C74 C75 1.373(4) . ?
N80 N81 1.169(3) . ?
N81 N82 1.178(3) . ?
N90 N91 1.171(3) 3_666 ?
N91 N90 1.171(3) 3_666 ?
N91 N92 1.174(3) . ?
C80 Cl2 1.741(6) . ?
C80 Cl1 1.769(5) . ?
C80X Cl1X 1.742(6) . ?
C80X Cl2X 1.763(6) . ?
C90 Cl3 1.762(4) . ?
C90 Cl4 1.764(4) . ?
C100 Cl5 1.767(3) . ?
C100 Cl6 1.768(3) . ?
